data_7009743
loop_
_publ_author_name
'Anderson, Peter A.'
'Astley, Timothy'
'Hitchman, Michael A.'
'Keene, F. Richard'
'Moubaraki, Boujemaa'
'Murray, Keith S.'
'Skelton, Brian W.'
'Tiekink, Edward R. T.'
'Toftlund, Hans'
'White, Allan H.'

_publ_section_title
;
 Structures and spectra of bis-tripodal iron(II) chelates, [FeL2]2+,
 where L&#x2005;=&#x2005;tris(pyrazol-1-yl)methane,
 tris(pyridin-2-yl)methane, bis(pyrazol-1-yl)(pyridin-2-yl)methane and
 tris(pyridin-2-yl)phosphine oxide. Magnetism and spin crossover in the
 (pz)3CH case
;
_journal_issue 20
_journal_name_full 'Journal of the Chemical Society, Dalton Transactions'
_journal_page_first 3505
_journal_paper_doi 10.1039/b003299i
_journal_year 2000
_chemical_formula_sum 'C20 H20 Fe N14 O6'
_chemical_formula_weight 608.32
_space_group_IT_number 14
_symmetry_cell_setting monoclinic
_symmetry_space_group_name_Hall '-P 2yn'
_symmetry_space_group_name_H-M 'P 1 21/n 1'
_cell_angle_alpha 90.00000
_cell_angle_beta 101.67(3)
_cell_angle_gamma 90.00000
_cell_formula_units_Z 2
_cell_length_a 9.716(3)
_cell_length_b 7.740(2)
_cell_length_c 17.280(6)
_cell_measurement_reflns_used 6
_cell_measurement_temperature 293
_cell_measurement_theta_max 27.5
_cell_measurement_theta_min 15.9
_cell_volume 1272.6(7)
_computing_cell_refinement 'Enraf Nonius software'
_computing_data_collection 'Enraf Nonius software'
_computing_data_reduction 'xtal ADDREF'
_computing_molecular_graphics xtal
_computing_publication_material 'xtal BONDLA CIFIO'
_computing_structure_refinement xtal
_computing_structure_solution xtal
_diffrn_ambient_temperature 293
_diffrn_measurement_device_type
;
 CAD4 diffractometer
;
_diffrn_measurement_method '2\q-\w scans'
_diffrn_radiation_detector 'single counter'
_diffrn_radiation_monochromator graphite
_diffrn_radiation_source 'sealed tube'
_diffrn_radiation_type 'Mo K\a'
_diffrn_radiation_wavelength .71073
_diffrn_reflns_av_sigmaI/netI 0
_diffrn_reflns_limit_h_max 11
_diffrn_reflns_limit_h_min 0
_diffrn_reflns_limit_k_max 9
_diffrn_reflns_limit_k_min 0
_diffrn_reflns_limit_l_max 20
_diffrn_reflns_limit_l_min -20
_diffrn_reflns_number 2240
_diffrn_reflns_theta_max 24.97
_diffrn_reflns_theta_min 2.23
_diffrn_standards_decay_% 0
_diffrn_standards_interval_time 60
_diffrn_standards_number 6
_exptl_absorpt_coefficient_mu .66
_exptl_absorpt_correction_T_max .901
_exptl_absorpt_correction_T_min .87
_exptl_absorpt_correction_type gaussian
_exptl_absorpt_process_details
;
 XTAL absorb               
;
_exptl_crystal_density_diffrn 1.587
_exptl_crystal_F_000 624
_exptl_crystal_size_max .25
_exptl_crystal_size_mid .22
_exptl_crystal_size_min .16
_refine_diff_density_max .51
_refine_diff_density_min -.45
_refine_ls_goodness_of_fit_all 1.457
_refine_ls_goodness_of_fit_ref 1.69
_refine_ls_hydrogen_treatment refall
_refine_ls_matrix_type full
_refine_ls_number_constraints 0
_refine_ls_number_parameters 255
_refine_ls_number_reflns 1786
_refine_ls_number_restraints 0
_refine_ls_R_factor_all .059
_refine_ls_R_factor_gt .047
_refine_ls_shift/su_max .028
_refine_ls_shift/su_mean .0028
_refine_ls_structure_factor_coef F
_refine_ls_weighting_scheme sigma
_refine_ls_wR_factor_all .058
_refine_ls_wR_factor_ref .056
_reflns_d_resolution_high .842
_reflns_d_resolution_low 9.119
_reflns_limit_h_max 11
_reflns_limit_h_min 0
_reflns_limit_k_max 9
_reflns_limit_k_min 0
_reflns_limit_l_max 20
_reflns_limit_l_min -20
_reflns_number_gt 1786
_reflns_number_total 2240
_reflns_threshold_expression 'I    > 3.00 sig(I   )'
_cod_data_source_file b003299i.txt
_cod_data_source_block pz3fen
_cod_original_sg_symbol_Hall -p_2yn
_cod_original_sg_symbol_H-M P_1_21/n_1
_cod_database_code 7009743

loop_
_symmetry_equiv_pos_as_xyz
+x,+y,+z
1/2-x,1/2+y,1/2-z
-x,-y,-z
1/2+x,1/2-y,1/2+z

loop_
_atom_site_label
_atom_site_fract_x
_atom_site_fract_y
_atom_site_fract_z
_atom_site_U_iso_or_equiv
_atom_site_adp_type
_atom_site_calc_flag
_atom_site_calc_attached_atom
_atom_site_occupancy
_atom_site_disorder_assembly
_atom_site_disorder_group
Fe .50000 .00000 .00000 .0331(4) Uani ? ? 1.00000 ? ?
N11 .5354(3) -.1495(4) .09454(17) .0395(17) Uani ? ? 1.00000 ? ?
N15 .4209(3) -.2013(4) .12319(18) .0420(17) Uani ? ? 1.00000 ? ?
N21 .3695(3) .1328(4) .05030(18) .0405(17) Uani ? ? 1.00000 ? ?
N25 .2798(3) .0444(4) .08635(18) .0407(17) Uani ? ? 1.00000 ? ?
N31 .3430(3) -.1546(4) -.04314(17) .0389(17) Uani ? ? 1.00000 ? ?
N35 .2526(3) -.2013(4) .00456(18) .0406(17) Uani ? ? 1.00000 ? ?
C1 .2854(4) -.1414(5) .0859(2) .041(2) Uani ? ? 1.00000 ? ?
C12 .6427(5) -.2316(6) .1367(2) .049(2) Uani ? ? 1.00000 ? ?
C13 .5987(6) -.3384(6) .1923(3) .056(3) Uani ? ? 1.00000 ? ?
C14 .4600(5) -.3174(6) .1829(2) .050(2) Uani ? ? 1.00000 ? ?
C22 .3417(5) .2993(6) .0606(3) .052(2) Uani ? ? 1.00000 ? ?
C23 .2341(5) .3134(7) .1026(3) .063(3) Uani ? ? 1.00000 ? ?
C24 .1971(5) .1514(6) .1183(3) .053(3) Uani ? ? 1.00000 ? ?
C32 .2920(5) -.2334(6) -.1114(2) .045(2) Uani ? ? 1.00000 ? ?
C33 .1730(5) -.3279(6) -.1073(3) .055(3) Uani ? ? 1.00000 ? ?
C34 .1516(5) -.3057(6) -.0326(3) .049(2) Uani ? ? 1.00000 ? ?
N100 .5253(4) .7854(6) .7007(3) .057(3) Uani ? ? 1.00000 ? ?
O101 .461(2) .865(3) .7458(13) .094(10) Uani ? ? .50000 ? ?
O102 .5736(18) .8571(18) .6504(8) .139(12) Uani ? ? .50000 ? ?
O103 .523(2) .6348(17) .6975(11) .154(12) Uani ? ? .50000 ? ?
O104 .4971(13) .658(2) .6606(12) .157(14) Uani ? ? .50000 ? ?
O105 .6290(12) .8663(18) .6961(6) .086(6) Uani ? ? .50000 ? ?
O106 .4571(17) .829(4) .7448(14) .102(13) Uani ? ? .50000 ? ?
H1 .215(4) -.194(5) .112(2) .047(11) Uiso ? ? 1.00000 ? ?
H12 .735(5) -.216(5) .127(3) .063(14) Uiso ? ? 1.00000 ? ?
H13 .652(4) -.404(6) .224(2) .052(13) Uiso ? ? 1.00000 ? ?
H14 .391(4) -.366(5) .207(2) .052(12) Uiso ? ? 1.00000 ? ?
H22 .405(4) .394(6) .041(2) .064(13) Uiso ? ? 1.00000 ? ?
H23 .197(5) .407(6) .118(3) .062(14) Uiso ? ? 1.00000 ? ?
H24 .117(4) .104(5) .141(2) .054(12) Uiso ? ? 1.00000 ? ?
H32 .341(4) -.227(5) -.151(2) .052(12) Uiso ? ? 1.00000 ? ?
H33 .120(4) -.390(6) -.144(2) .053(13) Uiso ? ? 1.00000 ? ?
H34 .075(4) -.349(5) -.011(2) .051(12) Uiso ? ? 1.00000 ? ?

loop_
_atom_site_aniso_label
_atom_site_aniso_U_11
_atom_site_aniso_U_22
_atom_site_aniso_U_33
_atom_site_aniso_U_12
_atom_site_aniso_U_13
_atom_site_aniso_U_23
Fe .0347(4) .0382(4) .0302(4) -.0025(4) .0156(3) .0006(4)
N11 .0375(18) .047(2) .0366(17) -.0002(16) .0139(15) .0021(15)
N15 .0450(19) .050(2) .0360(17) -.0054(16) .0190(15) .0041(16)
N21 .0409(19) .042(2) .0428(19) .0005(15) .0196(16) .0034(16)
N25 .0415(18) .046(2) .0403(18) -.0011(15) .0205(15) -.0021(15)
N31 .0407(18) .045(2) .0355(17) .0008(15) .0182(15) .0036(15)
N35 .0393(18) .048(2) .0390(18) -.0085(16) .0173(15) -.0006(16)
C1 .041(2) .049(2) .039(2) -.008(2) .021(2) .001(2)
C12 .050(3) .054(3) .042(2) .001(2) .010(2) .002(2)
C13 .070(3) .056(3) .040(2) .006(3) .003(2) .010(2)
C14 .067(3) .053(3) .033(2) -.005(2) .017(2) .004(2)
C22 .057(3) .046(3) .058(3) .002(2) .021(2) -.004(2)
C23 .065(3) .057(3) .074(3) .009(3) .031(3) -.017(3)
C24 .046(3) .067(3) .052(3) .005(2) .025(2) -.008(2)
C32 .050(3) .052(3) .036(2) -.003(2) .010(2) -.004(2)
C33 .060(3) .055(3) .048(3) -.015(2) .006(2) -.009(2)
C34 .044(2) .048(3) .056(3) -.011(2) .012(2) .005(2)
N100 .053(3) .061(3) .063(3) .010(2) .026(2) .014(2)
O101 .149(14) .086(8) .058(9) .046(8) .046(9) .003(6)
O102 .224(18) .083(9) .163(13) .077(11) .167(13) .073(10)
O103 .28(2) .035(6) .167(14) .016(8) .102(13) .034(8)
O104 .060(6) .178(18) .24(2) -.028(8) .052(8) -.143(16)
O105 .077(6) .097(7) .102(8) -.025(6) .060(6) .014(7)
O106 .055(7) .18(2) .092(12) .021(9) .061(8) .011(11)

loop_
_atom_type_symbol
_atom_type_description
_atom_type_oxidation_number
_atom_type_number_in_cell
_atom_type_scat_dispersion_real
_atom_type_scat_dispersion_imag
_atom_type_scat_source
C ? 0 40 .002014 .002014 'Int Tables Vol IV Tables 2.2B and 2.3.1'
O ? 0 12 .007996 .005981 'Int Tables Vol IV Tables 2.2B and 2.3.1'
H ? 0 40 0 0 'Int Tables Vol IV Tables 2.2B and 2.3.1'
Fe ? 0 2 .301025 .844971 'Int Tables Vol IV Tables 2.2B and 2.3.1'
N ? 0 28 .004028 .002991 'Int Tables Vol IV Tables 2.2B and 2.3.1'

loop_
_diffrn_attenuator_code
_diffrn_attenuator_scale
? ?

loop_
_geom_angle_atom_site_label_1
_geom_angle_atom_site_label_2
_geom_angle_atom_site_label_3
_geom_angle_site_symmetry_1
_geom_angle_site_symmetry_2
_geom_angle_site_symmetry_3
_geom_angle
_geom_angle_publ_flag
N11 Fe N21 . . . 87.75(13) ?
N11 Fe N31 . . . 87.07(12) ?
N11 Fe N11 . . '3 655' 180.0000 ?
N11 Fe N21 . . '3 655' 92.25(13) ?
N11 Fe N31 . . '3 655' 92.93(12) ?
N21 Fe N31 . . . 88.02(13) ?
N21 Fe N11 . . '3 655' 92.25(13) ?
N21 Fe N21 . . '3 655' 180.0000 ?
N21 Fe N31 . . '3 655' 91.98(13) ?
N31 Fe N11 . . '3 655' 92.93(12) ?
N31 Fe N21 . . '3 655' 91.98(13) ?
N31 Fe N31 . . '3 655' 180.0000 ?
N11 Fe N21 '3 655' . '3 655' 87.75(13) ?
N11 Fe N31 '3 655' . '3 655' 87.07(12) ?
N21 Fe N31 '3 655' . '3 655' 88.02(13) ?
Fe N11 N15 . . . 117.0(2) ?
Fe N11 C12 . . . 137.0(3) ?
N15 N11 C12 . . . 105.7(3) ?
N11 N15 C1 . . . 119.2(3) ?
N11 N15 C14 . . . 110.2(3) ?
C1 N15 C14 . . . 130.5(4) ?
Fe N21 N25 . . . 118.2(2) ?
Fe N21 C22 . . . 136.8(3) ?
N25 N21 C22 . . . 105.1(3) ?
N21 N25 C1 . . . 118.3(3) ?
N21 N25 C24 . . . 111.7(3) ?
C1 N25 C24 . . . 130.0(4) ?
Fe N31 N35 . . . 118.4(2) ?
Fe N31 C32 . . . 137.5(3) ?
N35 N31 C32 . . . 104.1(3) ?
N31 N35 C1 . . . 117.1(3) ?
N31 N35 C34 . . . 111.7(3) ?
C1 N35 C34 . . . 131.0(4) ?
N15 C1 N25 . . . 110.8(3) ?
N15 C1 N35 . . . 109.7(3) ?
N15 C1 H1 . . . 109(2) ?
N25 C1 N35 . . . 108.9(3) ?
N25 C1 H1 . . . 112(2) ?
N35 C1 H1 . . . 106(2) ?
N11 C12 C13 . . . 110.5(4) ?
N11 C12 H12 . . . 121(2) ?
C13 C12 H12 . . . 129(2) ?
C12 C13 C14 . . . 106.6(4) ?
C12 C13 H13 . . . 125(3) ?
C14 C13 H13 . . . 128(3) ?
N15 C14 C13 . . . 107.0(4) ?
N15 C14 H14 . . . 119(2) ?
C13 C14 H14 . . . 134(2) ?
N21 C22 C23 . . . 109.7(4) ?
N21 C22 H22 . . . 119(2) ?
C23 C22 H22 . . . 131(2) ?
C22 C23 C24 . . . 106.9(5) ?
C22 C23 H23 . . . 128(3) ?
C24 C23 H23 . . . 125(3) ?
N25 C24 C23 . . . 106.6(4) ?
N25 C24 H24 . . . 120(2) ?
C23 C24 H24 . . . 132(2) ?
N31 C32 C33 . . . 111.2(4) ?
N31 C32 H32 . . . 119(2) ?
C33 C32 H32 . . . 130(2) ?
C32 C33 C34 . . . 105.8(4) ?
C32 C33 H33 . . . 129(3) ?
C34 C33 H33 . . . 125(3) ?
N35 C34 C33 . . . 107.2(4) ?
N35 C34 H34 . . . 125(2) ?
C33 C34 H34 . . . 128(2) ?
O101 N100 O102 . . . 122.6(14) ?
O101 N100 O103 . . . 120.8(16) ?
O101 N100 O104 . . . 132.4(13) ?
O101 N100 O105 . . . 108.4(13) ?
O101 N100 O106 . . . 12.6(18) ?
O102 N100 O103 . . . 115.6(13) ?
O102 N100 O104 . . . 92.2(12) ?
O102 N100 O105 . . . 42.1(9) ?
O102 N100 O106 . . . 134.5(16) ?
O103 N100 O104 . . . 32.3(13) ?
O103 N100 O105 . . . 121.7(13) ?
O103 N100 O106 . . . 108.3(17) ?
O104 N100 O105 . . . 119.0(11) ?
O104 N100 O106 . . . 121.5(15) ?
O105 N100 O106 . . . 119.4(14) ?
N100 O101 O106 . . . 63(6) ?
N100 O102 O104 . . . 44.0(9) ?
N100 O102 O105 . . . 68.9(13) ?
O104 O102 O105 . . . 100.5(16) ?
N100 O103 O104 . . . 77(2) ?
N100 O103 O106 . . . 35.6(10) ?
O104 O103 O106 . . . 96(2) ?
N100 O104 O102 . . . 43.8(8) ?
N100 O104 O103 . . . 71(2) ?
O102 O104 O103 . . . 104(2) ?
N100 O105 O102 . . . 69.0(14) ?
N100 O106 O101 . . . 104(7) ?
N100 O106 O103 . . . 36.1(10) ?
O101 O106 O103 . . . 140(7) ?

loop_
_geom_bond_atom_site_label_1
_geom_bond_atom_site_label_2
_geom_bond_site_symmetry_1
_geom_bond_site_symmetry_2
_geom_bond_distance
_geom_bond_publ_flag
Fe N11 . . 1.975(3) ?
Fe N21 . . 1.966(3) ?
Fe N31 . . 1.963(3) ?
Fe N11 . '3 655' 1.975(3) ?
Fe N21 . '3 655' 1.966(3) ?
Fe N31 . '3 655' 1.963(3) ?
N11 N15 . . 1.366(5) ?
N11 C12 . . 1.309(5) ?
N15 C1 . . 1.422(5) ?
N15 C14 . . 1.363(5) ?
N21 N25 . . 1.355(5) ?
N21 C22 . . 1.336(6) ?
N25 C1 . . 1.439(5) ?
N25 C24 . . 1.347(6) ?
N31 N35 . . 1.370(5) ?
N31 C32 . . 1.331(5) ?
N35 C1 . . 1.452(5) ?
N35 C34 . . 1.332(5) ?
C1 H1 . . .98(4) ?
C12 C13 . . 1.398(7) ?
C12 H12 . . .96(5) ?
C13 C14 . . 1.335(7) ?
C13 H13 . . .84(4) ?
C14 H14 . . .93(4) ?
C22 C23 . . 1.393(8) ?
C22 H22 . . 1.06(4) ?
C23 C24 . . 1.347(7) ?
C23 H23 . . .87(5) ?
C24 H24 . . 1.00(4) ?
C32 C33 . . 1.382(7) ?
C32 H32 . . .92(4) ?
C33 C34 . . 1.359(7) ?
C33 H33 . . .87(4) ?
C34 H34 . . .96(4) ?
N100 O101 . . 1.26(3) ?
N100 O102 . . 1.204(17) ?
N100 O103 . . 1.167(14) ?
N100 O104 . . 1.21(2) ?
N100 O105 . . 1.202(13) ?
N100 O106 . . 1.16(2) ?
O101 O106 . . .28(4) ?
O102 O104 . . 1.74(2) ?
O102 O105 . . .863(17) ?
O103 O104 . . .66(3) ?
O103 O106 . . 1.88(3) ?

loop_
_geom_contact_atom_site_label_1
_geom_contact_atom_site_label_2
_geom_contact_distance
_geom_contact_site_symmetry_1
_geom_contact_site_symmetry_2
_geom_contact_publ_flag
Fe N15 2.866(3) . . ?
Fe N15 2.866(3) . '3 655' ?
Fe N25 2.866(3) . '3 655' ?
Fe N25 2.866(3) . . ?
Fe N35 2.879(3) . '3 655' ?
Fe N35 2.879(3) . . ?
Fe C1 3.000(4) . . ?
Fe C1 3.000(4) . '3 655' ?
Fe C12 3.064(4) . '3 655' ?
Fe C12 3.064(4) . . ?
Fe C22 3.079(5) . . ?
Fe C22 3.079(5) . '3 655' ?
Fe C32 3.079(4) . . ?
Fe C32 3.079(4) . '3 655' ?
N11 N21 2.841(5) . '3 655' ?
N11 N21 2.731(4) . . ?
N11 N25 2.881(4) . . ?
N11 N31 2.712(4) . . ?
N11 N31 2.855(5) . '3 655' ?
N11 N35 2.899(4) . . ?
N11 C1 2.404(5) . . ?
N11 C13 2.224(5) . . ?
N11 C14 2.238(6) . . ?
N11 H12 1.98(4) . . ?
N15 N21 2.875(5) . . ?
N15 N25 2.356(4) . . ?
N15 N31 2.843(4) . . ?
N15 N35 2.350(4) . . ?
N15 C12 2.133(6) . . ?
N15 C13 2.169(6) . . ?
N15 H1 1.97(4) . . ?
N15 H14 1.99(4) . . ?
N21 N31 2.730(4) . . ?
N21 N31 2.826(5) . '3 655' ?
N21 N35 2.870(4) . . ?
N21 C1 2.398(5) . . ?
N21 C23 2.233(7) . . ?
N21 C24 2.236(6) . . ?
N21 H22 2.07(4) . . ?
N25 N31 2.883(5) . . ?
N25 N35 2.352(4) . . ?
N25 C22 2.136(6) . . ?
N25 C23 2.159(6) . . ?
N25 H1 2.03(4) . . ?
N25 H24 2.05(4) . . ?
N31 C1 2.408(5) . . ?
N31 C33 2.239(5) . . ?
N31 C34 2.236(5) . . ?
N31 H32 1.95(4) . . ?
N35 C32 2.130(6) . . ?
N35 C33 2.165(6) . . ?
N35 H1 1.97(4) . . ?
N35 H34 2.04(4) . . ?
C1 C14 2.529(6) . . ?
C1 C24 2.526(7) . . ?
C1 C34 2.534(6) . . ?
C12 C14 2.192(7) . . ?
C12 H13 2.00(4) . . ?
C13 H12 2.13(5) . . ?
C13 H14 2.09(4) . . ?
C14 H13 1.97(4) . . ?
C22 C24 2.201(7) . . ?
C22 H23 2.05(5) . . ?
C23 H22 2.24(4) . . ?
C23 H24 2.16(4) . . ?
C24 H23 1.98(5) . . ?
C32 C34 2.187(7) . . ?
C32 H33 2.05(4) . . ?
C33 H32 2.09(4) . . ?
C33 H34 2.09(4) . . ?
C34 H33 2.00(4) . . ?
O101 O102 2.16(3) . . ?
O101 O103 2.11(3) . . ?
O101 O104 2.25(3) . . ?
O101 O105 1.99(3) . . ?
O101 H32 2.42(5) . '1 566' ?
O102 O103 2.01(2) . . ?
O102 O106 2.18(3) . . ?
O102 H1 2.07(4) . 4 ?
O102 H23 2.32(5) . '4 565' ?
O103 O105 2.07(2) . . ?
O103 H24 2.36(4) . 4 ?
O104 O105 2.08(2) . . ?
O104 O106 2.06(3) . . ?
O104 H1 2.44(4) . 4 ?
O104 H24 2.40(4) . 4 ?
O105 O106 2.04(2) . . ?
O105 H1 2.25(4) . 4 ?
O105 H23 2.39(5) . '4 565' ?
O106 H32 2.34(5) . '1 566' ?

loop_
_geom_hbond_atom_site_label_D
_geom_hbond_atom_site_label_H
_geom_hbond_atom_site_label_A
_geom_hbond_site_symmetry_D
_geom_hbond_site_symmetry_H
_geom_hbond_site_symmetry_A
_geom_hbond_distance_DH
_geom_hbond_distance_HA
_geom_hbond_distance_DA
_geom_hbond_angle_DHA
_geom_hbond_publ_flag
? ? ? ? ? ? ? ? ? ? ?

loop_
_geom_torsion_atom_site_label_1
_geom_torsion_atom_site_label_2
_geom_torsion_atom_site_label_3
_geom_torsion_atom_site_label_4
_geom_torsion_site_symmetry_1
_geom_torsion_site_symmetry_2
_geom_torsion_site_symmetry_3
_geom_torsion_site_symmetry_4
_geom_torsion
_geom_torsion_publ_flag
? ? ? ? ? ? ? ? ? ?
